data_1546232
loop_
_publ_author_name
'Xiang, Jia-Chen'
'Cheng, Yan'
'Wang, Zi-Xuan'
'Ma, Jin-Tian'
'Wang, Miao'
'Tang, Bo-Cheng'
'Wu, Yan-Dong'
'Wu, An-Xin'

_publ_section_title
;
 Oxidative Trimerization of Amino Acids: Selective Synthesis of
 2,3,5-Trisubstituted Pyridines.
;
_journal_issue 11
_journal_name_full 'Organic letters'
_journal_page_first 2997
_journal_page_last 3000
_journal_paper_doi 10.1021/acs.orglett.7b01232
_journal_volume 19
_journal_year 2017
_chemical_formula_sum 'C24 H14 F3 N O'
_chemical_formula_weight 389.36
_space_group_crystal_system monoclinic
_space_group_IT_number 14
_space_group_name_Hall '-P 2ybc'
_space_group_name_H-M_alt 'P 1 21/c 1'
_symmetry_space_group_name_Hall '-P 2ybc'
_symmetry_space_group_name_H-M 'P 1 21/c 1'
_atom_sites_solution_hydrogens geom
_audit_creation_method SHELXL-2014/7
_cell_angle_alpha 90
_cell_angle_beta 105.635(3)
_cell_angle_gamma 90
_cell_formula_units_Z 4
_cell_length_a 10.4652(12)
_cell_length_b 10.8048(11)
_cell_length_c 17.209(2)
_cell_measurement_reflns_used 1347
_cell_measurement_temperature 296(2)
_cell_measurement_theta_max 22.11
_cell_measurement_theta_min 2.46
_cell_volume 1873.9(4)
_computing_structure_refinement 'SHELXL-2014/7 (Sheldrick, 2014)'
_diffrn_ambient_temperature 296(2)
_diffrn_measured_fraction_theta_full 0.997
_diffrn_measured_fraction_theta_max 0.997
_diffrn_measurement_device_type CCD
_diffrn_radiation_type MoK\a
_diffrn_radiation_wavelength 0.71073
_diffrn_reflns_av_R_equivalents 0.0445
_diffrn_reflns_av_unetI/netI 0.0409
_diffrn_reflns_Laue_measured_fraction_full 0.997
_diffrn_reflns_Laue_measured_fraction_max 0.997
_diffrn_reflns_limit_h_max 12
_diffrn_reflns_limit_h_min -12
_diffrn_reflns_limit_k_max 12
_diffrn_reflns_limit_k_min -10
_diffrn_reflns_limit_l_max 20
_diffrn_reflns_limit_l_min -19
_diffrn_reflns_number 11866
_diffrn_reflns_point_group_measured_fraction_full 0.997
_diffrn_reflns_point_group_measured_fraction_max 0.997
_diffrn_reflns_theta_full 25.038
_diffrn_reflns_theta_max 25.038
_diffrn_reflns_theta_min 2.021
_exptl_absorpt_coefficient_mu 0.105
_exptl_absorpt_correction_type multi-scan
_exptl_absorpt_process_details sadabs
_exptl_crystal_colour colorless
_exptl_crystal_density_diffrn 1.380
_exptl_crystal_description Block
_exptl_crystal_F_000 800
_exptl_crystal_size_max 0.220
_exptl_crystal_size_mid 0.200
_exptl_crystal_size_min 0.180
_exptl_transmission_factor_max 0.864
_exptl_transmission_factor_min 0.864
_refine_diff_density_max 0.185
_refine_diff_density_min -0.218
_refine_diff_density_rms 0.037
_refine_ls_extinction_method none
_refine_ls_goodness_of_fit_ref 1.007
_refine_ls_hydrogen_treatment constr
_refine_ls_matrix_type full
_refine_ls_number_parameters 262
_refine_ls_number_reflns 3308
_refine_ls_number_restraints 0
_refine_ls_restrained_S_all 1.007
_refine_ls_R_factor_all 0.0944
_refine_ls_R_factor_gt 0.0497
_refine_ls_shift/su_max 0.000
_refine_ls_shift/su_mean 0.000
_refine_ls_structure_factor_coef Fsqd
_refine_ls_weighting_details 'w=1/[\s^2^(Fo^2^)+(0.0760P)^2^+0.0748P] where P=(Fo^2^+2Fc^2^)/3'
_refine_ls_weighting_scheme calc
_refine_ls_wR_factor_gt 0.1280
_refine_ls_wR_factor_ref 0.1571
_reflns_Friedel_coverage 0.000
_reflns_number_gt 1909
_reflns_number_total 3308
_reflns_threshold_expression 'I > 2\s(I)'
_cod_data_source_file ol7b01232_si_003.cif
_cod_data_source_block 1_a
_cod_database_code 1546232
_shelx_shelxl_version_number 2014/7
_shelx_space_group_comment
;
The symmetry employed for this shelxl refinement is uniquely defined
by the following loop, which should always be used as a source of
symmetry information in preference to the above space-group names.
They are only intended as comments.
;
_shelx_estimated_absorpt_t_min 0.977
_shelx_estimated_absorpt_t_max 0.981

loop_
_space_group_symop_operation_xyz
'x, y, z'
'-x, y+1/2, -z+1/2'
'-x, -y, -z'
'x, -y-1/2, z-1/2'

loop_
_atom_site_label
_atom_site_type_symbol
_atom_site_fract_x
_atom_site_fract_y
_atom_site_fract_z
_atom_site_U_iso_or_equiv
_atom_site_adp_type
_atom_site_occupancy
_atom_site_site_symmetry_order
_atom_site_calc_flag
_atom_site_refinement_flags_posn
_atom_site_refinement_flags_adp
C1 C -0.0962(3) 0.8799(3) 0.41861(19) 0.0752(8) Uani 1 1 d . .
C2 C -0.0674(3) 0.7945(3) 0.47854(18) 0.0754(8) Uani 1 1 d . .
H2 H -0.1345 0.7551 0.4952 0.090 Uiso 1 1 calc R U
C3 C 0.0635(3) 0.7676(2) 0.51391(17) 0.0682(7) Uani 1 1 d . .
H3 H 0.0848 0.7097 0.5554 0.082 Uiso 1 1 calc R U
C4 C 0.1647(3) 0.8245(2) 0.48956(16) 0.0592(7) Uani 1 1 d . .
C5 C 0.1294(3) 0.9103(2) 0.42764(17) 0.0717(8) Uani 1 1 d . .
H5 H 0.1952 0.9497 0.4098 0.086 Uiso 1 1 calc R U
C6 C -0.0023(3) 0.9381(3) 0.39208(18) 0.0800(9) Uani 1 1 d . .
H6 H -0.0256 0.9960 0.3506 0.096 Uiso 1 1 calc R U
C7 C 0.4047(3) 0.8827(2) 0.54019(18) 0.0702(8) Uani 1 1 d . .
H7 H 0.3810 0.9624 0.5213 0.084 Uiso 1 1 calc R U
C8 C 0.3048(3) 0.7945(2) 0.52900(16) 0.0596(7) Uani 1 1 d . .
C9 C 0.3441(3) 0.6769(2) 0.55888(15) 0.0591(7) Uani 1 1 d . .
H9 H 0.2806 0.6148 0.5524 0.071 Uiso 1 1 calc R U
C10 C 0.4751(2) 0.6496(2) 0.59810(15) 0.0564(6) Uani 1 1 d . .
C11 C 0.5663(2) 0.7464(2) 0.60383(16) 0.0585(7) Uani 1 1 d . .
C12 C 0.7138(3) 0.7271(2) 0.63323(18) 0.0655(7) Uani 1 1 d . .
C13 C 0.7935(2) 0.7992(2) 0.70171(17) 0.0607(7) Uani 1 1 d . .
C14 C 0.7376(3) 0.8813(3) 0.7447(2) 0.0824(9) Uani 1 1 d . .
H14 H 0.6463 0.8938 0.7290 0.099 Uiso 1 1 calc R U
C15 C 0.8130(4) 0.9442(3) 0.8094(2) 0.0993(11) Uani 1 1 d . .
H15 H 0.7739 0.9997 0.8374 0.119 Uiso 1 1 calc R U
C16 C 0.9443(4) 0.9249(3) 0.8324(2) 0.0893(10) Uani 1 1 d . .
C17 C 1.0071(3) 0.8473(3) 0.7926(2) 0.0905(10) Uani 1 1 d . .
H17 H 1.0988 0.8376 0.8091 0.109 Uiso 1 1 calc R U
C18 C 0.9297(3) 0.7826(3) 0.7264(2) 0.0802(9) Uani 1 1 d . .
H18 H 0.9699 0.7279 0.6986 0.096 Uiso 1 1 calc R U
C19 C 0.5141(2) 0.5247(2) 0.63184(16) 0.0559(6) Uani 1 1 d . .
C20 C 0.5982(3) 0.5084(2) 0.70796(17) 0.0641(7) Uani 1 1 d . .
H20 H 0.6312 0.5777 0.7389 0.077 Uiso 1 1 calc R U
C21 C 0.6350(3) 0.3923(3) 0.73952(19) 0.0729(8) Uani 1 1 d . .
H21 H 0.6923 0.3823 0.7908 0.087 Uiso 1 1 calc R U
C22 C 0.5844(3) 0.2930(2) 0.6928(2) 0.0730(8) Uani 1 1 d . .
C23 C 0.4987(3) 0.3029(2) 0.6183(2) 0.0740(8) Uani 1 1 d . .
H23 H 0.4648 0.2325 0.5887 0.089 Uiso 1 1 calc R U
C24 C 0.4625(3) 0.4201(2) 0.58719(17) 0.0642(7) Uani 1 1 d . .
H24 H 0.4036 0.4288 0.5363 0.077 Uiso 1 1 calc R U
F1 F 1.0203(2) 0.9844(2) 0.89843(14) 0.1327(9) Uani 1 1 d . .
F2 F -0.22618(18) 0.90795(18) 0.38425(12) 0.1071(6) Uani 1 1 d . .
F3 F 0.6212(2) 0.17761(15) 0.72287(13) 0.1140(7) Uani 1 1 d . .
N1 N 0.5322(2) 0.86073(18) 0.57612(14) 0.0700(6) Uani 1 1 d . .
O1 O 0.7642(2) 0.6519(2) 0.59777(14) 0.0927(7) Uani 1 1 d . .

loop_
_atom_site_aniso_label
_atom_site_aniso_U_11
_atom_site_aniso_U_22
_atom_site_aniso_U_33
_atom_site_aniso_U_23
_atom_site_aniso_U_13
_atom_site_aniso_U_12
C1 0.070(2) 0.0738(19) 0.073(2) 0.0004(15) 0.0056(17) 0.0177(15)
C2 0.0670(19) 0.080(2) 0.081(2) 0.0089(16) 0.0228(17) 0.0052(15)
C3 0.0748(19) 0.0632(16) 0.0673(19) 0.0180(13) 0.0202(15) 0.0117(13)
C4 0.0690(17) 0.0497(14) 0.0588(17) 0.0069(12) 0.0174(14) 0.0077(12)
C5 0.088(2) 0.0556(16) 0.071(2) 0.0152(13) 0.0212(16) 0.0065(14)
C6 0.097(2) 0.0665(19) 0.069(2) 0.0153(14) 0.0107(18) 0.0210(17)
C7 0.075(2) 0.0516(16) 0.087(2) 0.0147(14) 0.0276(17) 0.0099(13)
C8 0.0684(17) 0.0521(15) 0.0608(17) 0.0073(12) 0.0216(14) 0.0036(12)
C9 0.0693(17) 0.0511(15) 0.0583(17) 0.0045(12) 0.0194(14) 0.0019(12)
C10 0.0664(17) 0.0511(15) 0.0548(16) 0.0032(11) 0.0217(14) 0.0080(12)
C11 0.0647(16) 0.0495(15) 0.0647(17) 0.0010(12) 0.0234(13) 0.0030(12)
C12 0.0693(18) 0.0557(16) 0.079(2) 0.0040(14) 0.0322(16) 0.0036(13)
C13 0.0595(16) 0.0519(15) 0.0766(19) 0.0074(13) 0.0286(15) -0.0030(11)
C14 0.0699(19) 0.0716(19) 0.108(3) -0.0174(18) 0.0275(19) -0.0060(15)
C15 0.090(3) 0.082(2) 0.127(3) -0.032(2) 0.030(2) -0.0147(18)
C16 0.096(3) 0.069(2) 0.101(3) -0.0023(18) 0.023(2) -0.0299(19)
C17 0.0588(19) 0.098(2) 0.112(3) 0.027(2) 0.018(2) -0.0130(17)
C18 0.069(2) 0.081(2) 0.095(2) 0.0142(18) 0.0307(19) 0.0037(16)
C19 0.0629(16) 0.0479(15) 0.0606(18) 0.0034(12) 0.0232(14) 0.0045(11)
C20 0.0692(17) 0.0568(16) 0.0637(18) 0.0046(13) 0.0133(15) 0.0065(12)
C21 0.0730(19) 0.0705(19) 0.074(2) 0.0156(16) 0.0174(16) 0.0103(15)
C22 0.085(2) 0.0505(17) 0.090(2) 0.0193(15) 0.0336(19) 0.0169(14)
C23 0.092(2) 0.0484(17) 0.089(2) -0.0042(14) 0.0357(19) -0.0018(14)
C24 0.0734(18) 0.0554(16) 0.0662(18) 0.0004(13) 0.0229(15) 0.0035(13)
F1 0.1358(19) 0.1114(16) 0.133(2) -0.0194(13) 0.0063(15) -0.0565(14)
F2 0.0806(12) 0.1146(14) 0.1075(15) 0.0041(11) -0.0065(11) 0.0257(10)
F3 0.1478(17) 0.0598(10) 0.1391(18) 0.0350(10) 0.0467(14) 0.0290(10)
N1 0.0740(16) 0.0500(13) 0.0886(18) 0.0093(11) 0.0266(14) 0.0031(11)
O1 0.0841(14) 0.0948(15) 0.1061(18) -0.0202(12) 0.0375(13) 0.0135(11)

loop_
_atom_type_symbol
_atom_type_description
_atom_type_scat_dispersion_real
_atom_type_scat_dispersion_imag
_atom_type_scat_source
C C 0.0033 0.0016 'International Tables Vol C Tables 4.2.6.8 and 6.1.1.4'
H H 0.0000 0.0000 'International Tables Vol C Tables 4.2.6.8 and 6.1.1.4'
N N 0.0061 0.0033 'International Tables Vol C Tables 4.2.6.8 and 6.1.1.4'
O O 0.0106 0.0060 'International Tables Vol C Tables 4.2.6.8 and 6.1.1.4'
F F 0.0171 0.0103 'International Tables Vol C Tables 4.2.6.8 and 6.1.1.4'

loop_
_geom_angle_atom_site_label_1
_geom_angle_atom_site_label_2
_geom_angle_atom_site_label_3
_geom_angle
C6 C1 C2 122.9(3)
C6 C1 F2 118.9(3)
C2 C1 F2 118.2(3)
C1 C2 C3 118.2(3)
C1 C2 H2 120.9
C3 C2 H2 120.9
C2 C3 C4 121.7(2)
C2 C3 H3 119.1
C4 C3 H3 119.1
C3 C4 C5 117.6(3)
C3 C4 C8 120.6(2)
C5 C4 C8 121.7(2)
C6 C5 C4 120.9(3)
C6 C5 H5 119.6
C4 C5 H5 119.6
C1 C6 C5 118.7(3)
C1 C6 H6 120.6
C5 C6 H6 120.6
N1 C7 C8 124.3(2)
N1 C7 H7 117.8
C8 C7 H7 117.8
C7 C8 C9 116.0(2)
C7 C8 C4 122.0(2)
C9 C8 C4 121.9(2)
C10 C9 C8 122.0(2)
C10 C9 H9 119.0
C8 C9 H9 119.0
C9 C10 C11 116.2(2)
C9 C10 C19 121.1(2)
C11 C10 C19 122.8(2)
N1 C11 C10 123.5(2)
N1 C11 C12 113.6(2)
C10 C11 C12 122.6(2)
O1 C12 C13 121.7(2)
O1 C12 C11 117.9(3)
C13 C12 C11 120.4(2)
C14 C13 C18 117.9(3)
C14 C13 C12 122.6(2)
C18 C13 C12 119.5(2)
C15 C14 C13 121.6(3)
C15 C14 H14 119.2
C13 C14 H14 119.2
C16 C15 C14 119.1(3)
C16 C15 H15 120.5
C14 C15 H15 120.5
C15 C16 F1 119.7(4)
C15 C16 C17 123.0(3)
F1 C16 C17 117.3(3)
C16 C17 C18 117.8(3)
C16 C17 H17 121.1
C18 C17 H17 121.1
C13 C18 C17 120.6(3)
C13 C18 H18 119.7
C17 C18 H18 119.7
C20 C19 C24 118.4(2)
C20 C19 C10 121.7(2)
C24 C19 C10 119.9(3)
C21 C20 C19 121.9(3)
C21 C20 H20 119.0
C19 C20 H20 119.0
C22 C21 C20 117.5(3)
C22 C21 H21 121.3
C20 C21 H21 121.3
C23 C22 C21 123.4(2)
C23 C22 F3 118.5(3)
C21 C22 F3 118.1(3)
C22 C23 C24 118.5(3)
C22 C23 H23 120.7
C24 C23 H23 120.7
C23 C24 C19 120.3(3)
C23 C24 H24 119.9
C19 C24 H24 119.9
C7 N1 C11 117.9(2)

loop_
_geom_bond_atom_site_label_1
_geom_bond_atom_site_label_2
_geom_bond_distance
C1 C6 1.347(4)
C1 C2 1.356(4)
C1 F2 1.363(3)
C2 C3 1.372(4)
C2 H2 0.9300
C3 C4 1.383(3)
C3 H3 0.9300
C4 C5 1.385(3)
C4 C8 1.476(3)
C5 C6 1.382(4)
C5 H5 0.9300
C6 H6 0.9300
C7 N1 1.332(3)
C7 C8 1.390(4)
C7 H7 0.9300
C8 C9 1.390(3)
C9 C10 1.387(3)
C9 H9 0.9300
C10 C11 1.402(3)
C10 C19 1.483(3)
C11 N1 1.337(3)
C11 C12 1.503(4)
C12 O1 1.219(3)
C12 C13 1.470(4)
C13 C14 1.381(4)
C13 C18 1.385(4)
C14 C15 1.361(4)
C14 H14 0.9300
C15 C16 1.340(4)
C15 H15 0.9300
C16 F1 1.360(4)
C16 C17 1.359(5)
C17 C18 1.395(4)
C17 H17 0.9300
C18 H18 0.9300
C19 C20 1.379(4)
C19 C24 1.391(3)
C20 C21 1.380(3)
C20 H20 0.9300
C21 C22 1.359(4)
C21 H21 0.9300
C22 C23 1.357(4)
C22 F3 1.365(3)
C23 C24 1.387(4)
C23 H23 0.9300
C24 H24 0.9300

loop_
_geom_torsion_atom_site_label_1
_geom_torsion_atom_site_label_2
_geom_torsion_atom_site_label_3
_geom_torsion_atom_site_label_4
_geom_torsion
C6 C1 C2 C3 0.7(5)
F2 C1 C2 C3 -179.0(2)
C1 C2 C3 C4 -0.5(4)
C2 C3 C4 C5 0.0(4)
C2 C3 C4 C8 179.6(2)
C3 C4 C5 C6 0.3(4)
C8 C4 C5 C6 -179.3(2)
C2 C1 C6 C5 -0.3(5)
F2 C1 C6 C5 179.4(2)
C4 C5 C6 C1 -0.2(4)
N1 C7 C8 C9 0.7(4)
N1 C7 C8 C4 179.2(3)
C3 C4 C8 C7 -145.5(3)
C5 C4 C8 C7 34.1(4)
C3 C4 C8 C9 32.9(4)
C5 C4 C8 C9 -147.5(3)
C7 C8 C9 C10 0.5(4)
C4 C8 C9 C10 -178.0(2)
C8 C9 C10 C11 -1.8(4)
C8 C9 C10 C19 178.0(2)
C9 C10 C11 N1 2.1(4)
C19 C10 C11 N1 -177.7(2)
C9 C10 C11 C12 -170.7(2)
C19 C10 C11 C12 9.5(4)
N1 C11 C12 O1 -116.4(3)
C10 C11 C12 O1 57.0(3)
N1 C11 C12 C13 62.4(3)
C10 C11 C12 C13 -124.2(3)
O1 C12 C13 C14 -177.3(3)
C11 C12 C13 C14 3.8(4)
O1 C12 C13 C18 0.7(4)
C11 C12 C13 C18 -178.2(2)
C18 C13 C14 C15 -0.1(4)
C12 C13 C14 C15 177.9(3)
C13 C14 C15 C16 -0.7(5)
C14 C15 C16 F1 -178.1(3)
C14 C15 C16 C17 1.7(5)
C15 C16 C17 C18 -1.9(5)
F1 C16 C17 C18 177.9(3)
C14 C13 C18 C17 -0.1(4)
C12 C13 C18 C17 -178.2(3)
C16 C17 C18 C13 1.0(4)
C9 C10 C19 C20 -134.7(3)
C11 C10 C19 C20 45.0(3)
C9 C10 C19 C24 43.5(3)
C11 C10 C19 C24 -136.7(2)
C24 C19 C20 C21 1.9(4)
C10 C19 C20 C21 -179.9(2)
C19 C20 C21 C22 -0.4(4)
C20 C21 C22 C23 -1.3(4)
C20 C21 C22 F3 179.2(2)
C21 C22 C23 C24 1.3(4)
F3 C22 C23 C24 -179.2(2)
C22 C23 C24 C19 0.2(4)
C20 C19 C24 C23 -1.8(4)
C10 C19 C24 C23 179.9(2)
C8 C7 N1 C11 -0.5(4)
C10 C11 N1 C7 -1.0(4)
C12 C11 N1 C7 172.4(2)
